data_1502487
loop_
_publ_author_name
'Huang, Huanan'
'Li, Jing'
'Lescop, Christophe'
'Duan, Zheng'

_publ_section_title
;
 Palladium-catalyzed regioselective C-S bond cleavage of thiophenes.
;
_journal_issue 19
_journal_name_full 'Organic letters'
_journal_page_first 5252
_journal_page_last 5255
_journal_paper_doi 10.1021/ol2021302
_journal_volume 13
_journal_year 2011
_chemical_formula_moiety 'C52 H40 S'
_chemical_formula_sum 'C52 H40 S'
_chemical_formula_weight 696.90
_chemical_name_systematic
;
 ? 
;
_space_group_crystal_system monoclinic
_space_group_IT_number 14
_space_group_name_Hall '-P 2ybc'
_space_group_name_H-M_alt 'P 1 21/c 1'
_symmetry_space_group_name_Hall '-P 2ybc'
_symmetry_space_group_name_H-M 'P 1 21/c 1'
_atom_sites_solution_hydrogens geom
_atom_sites_solution_primary direct
_atom_sites_solution_secondary difmap
_audit_creation_date 2011-06-23
_audit_creation_method
;
  Olex2 1.1
  (compiled 2011.02.15 svn.r1672, GUI svn.r3494)
;
_cell_angle_alpha 90.00
_cell_angle_beta 111.199(2)
_cell_angle_gamma 90.00
_cell_formula_units_Z 4
_cell_length_a 15.2541(3)
_cell_length_b 13.8703(2)
_cell_length_c 19.9768(3)
_cell_measurement_reflns_used 4549
_cell_measurement_temperature 291.15
_cell_measurement_theta_max 71.8103
_cell_measurement_theta_min 3.1052
_cell_volume 3940.65(12)
_computing_cell_refinement
;
CrysAlisPro, Agilent Technologies,
Version 1.171.35.11 (release 16-05-2011 CrysAlis171 .NET)
(compiled May 16 2011,17:55:39)
;
_computing_data_collection
;
CrysAlisPro, Agilent Technologies,
Version 1.171.35.11 (release 16-05-2011 CrysAlis171 .NET)
(compiled May 16 2011,17:55:39)
;
_computing_data_reduction
;
CrysAlisPro, Agilent Technologies,
Version 1.171.35.11 (release 16-05-2011 CrysAlis171 .NET)
(compiled May 16 2011,17:55:39)
;
_computing_molecular_graphics
;
O. V. Dolomanov, L. J. Bourhis, R. J. Gildea, J. A. K. Howard and H. Puschmann,
OLEX2: a complete structure solution, refinement and analysis program.
J. Appl. Cryst. (2009). 42, 339-341.
;
_computing_publication_material
;
O. V. Dolomanov, L. J. Bourhis, R. J. Gildea, J. A. K. Howard and H. Puschmann,
OLEX2: a complete structure solution, refinement and analysis program.
J. Appl. Cryst. (2009). 42, 339-341.
;
_computing_structure_refinement 'SHELXL-97 (Sheldrick, 1997)'
_computing_structure_solution 'A short history of SHELX (Sheldrick, 2007)'
_diffrn_ambient_temperature 291.15
_diffrn_detector_area_resol_mean 16.2312
_diffrn_measured_fraction_theta_full 1.000
_diffrn_measured_fraction_theta_max 1.000
_diffrn_measurement_details
;
  1 omega   27.00   53.00   1.0000    2.0000
omega____ theta____ kappa____ phi______ frames
    -        0.0000   37.0000   30.0000 26

  2 omega  -26.00   20.00   1.0000    2.0000
omega____ theta____ kappa____ phi______ frames
    -        0.0000   37.0000   30.0000 46

  3 omega  -47.00    9.00   1.0000   10.0000
omega____ theta____ kappa____ phi______ frames
    -      -42.5000   25.0000    0.0000 56

  4 omega -110.00  -36.00   1.0000   10.0000
omega____ theta____ kappa____ phi______ frames
    -      -42.5000  -50.0000    0.0000 74

  5 omega  -38.00   25.00   1.0000   10.0000
omega____ theta____ kappa____ phi______ frames
    -      -42.5000   25.0000  120.0000 63

  6 omega  -47.00    8.00   1.0000   10.0000
omega____ theta____ kappa____ phi______ frames
    -      -42.5000   25.0000  -90.0000 55

  7 omega  -52.00  -25.00   1.0000   10.0000
omega____ theta____ kappa____ phi______ frames
    -      -42.5000  108.0000  -56.0000 27

  8 omega  -13.00   26.00   1.0000   10.0000
omega____ theta____ kappa____ phi______ frames
    -      -42.5000   37.0000 -180.0000 39

  9 omega   38.00   80.00   1.0000   45.0000
omega____ theta____ kappa____ phi______ frames
    -      111.0941  -25.0000  120.0000 42

 10 omega   69.00   94.00   1.0000   45.0000
omega____ theta____ kappa____ phi______ frames
    -      111.0941  -25.0000   60.0000 25

 11 omega   92.00  168.00   1.0000   45.0000
omega____ theta____ kappa____ phi______ frames
    -      111.0941   50.0000   60.0000 76

 12 omega   62.00   99.00   1.0000   45.0000
omega____ theta____ kappa____ phi______ frames
    -      111.0941  -76.0000  -57.0000 37

 13 omega  115.00  140.00   1.0000   45.0000
omega____ theta____ kappa____ phi______ frames
    -      111.0941  -76.0000  -57.0000 25

 14 omega   85.00  158.00   1.0000   45.0000
omega____ theta____ kappa____ phi______ frames
    -      111.0941   77.0000   90.0000 73

 15 omega   47.00   92.00   1.0000   45.0000
omega____ theta____ kappa____ phi______ frames
    -      111.0941  -50.0000 -120.0000 45

 16 omega  127.00  169.00   1.0000   45.0000
omega____ theta____ kappa____ phi______ frames
    -      111.0941   50.0000    0.0000 42

 17 omega   38.00   92.00   1.0000   45.0000
omega____ theta____ kappa____ phi______ frames
    -      111.0941  -25.0000  -90.0000 54

 18 omega   62.00  102.00   1.0000   45.0000
omega____ theta____ kappa____ phi______ frames
    -      111.0941  -50.0000  -60.0000 40

 19 omega   77.00  178.00   1.0000   45.0000
omega____ theta____ kappa____ phi______ frames
    -      111.0941   25.0000 -180.0000 101
;
_diffrn_measurement_device_type 'Xcalibur, Eos, Gemini'
_diffrn_measurement_method '\w scans'
_diffrn_orient_matrix_UB_11 -0.0403703000
_diffrn_orient_matrix_UB_12 -0.0925693000
_diffrn_orient_matrix_UB_13 0.0203336000
_diffrn_orient_matrix_UB_21 0.0702086000
_diffrn_orient_matrix_UB_22 0.0090570000
_diffrn_orient_matrix_UB_23 0.0777612000
_diffrn_orient_matrix_UB_31 -0.0719556000
_diffrn_orient_matrix_UB_32 0.0605884000
_diffrn_orient_matrix_UB_33 0.0195313000
_diffrn_radiation_monochromator graphite
_diffrn_radiation_type 'Cu K\a'
_diffrn_radiation_wavelength 1.5418
_diffrn_reflns_av_R_equivalents 0.0201
_diffrn_reflns_av_unetI/netI 0.0341
_diffrn_reflns_limit_h_max 12
_diffrn_reflns_limit_h_min -18
_diffrn_reflns_limit_k_max 16
_diffrn_reflns_limit_k_min -16
_diffrn_reflns_limit_l_max 23
_diffrn_reflns_limit_l_min -23
_diffrn_reflns_number 14712
_diffrn_reflns_theta_full 67.07
_diffrn_reflns_theta_max 67.07
_diffrn_reflns_theta_min 3.11
_diffrn_source 'Enhance (Cu) X-ray Source'
_exptl_absorpt_coefficient_mu 0.982
_exptl_absorpt_correction_T_max 1.00000
_exptl_absorpt_correction_T_min 0.94290
_exptl_absorpt_correction_type multi-scan
_exptl_absorpt_process_details
;
CrysAlisPro, Agilent Technologies,
Version 1.171.35.11 (release 16-05-2011 CrysAlis171 .NET)
(compiled May 16 2011,17:55:39)
Empirical absorption correction using spherical harmonics,
 implemented in SCALE3 ABSPACK scaling algorithm.
;
_exptl_crystal_density_diffrn 1.175
_exptl_crystal_density_method 'not measured'
_exptl_crystal_F_000 1472
_exptl_crystal_size_max 0.25
_exptl_crystal_size_mid 0.22
_exptl_crystal_size_min 0.20
_refine_diff_density_max 0.251
_refine_diff_density_min -0.309
_refine_diff_density_rms 0.039
_refine_ls_extinction_method none
_refine_ls_goodness_of_fit_ref 1.082
_refine_ls_hydrogen_treatment constr
_refine_ls_matrix_type full
_refine_ls_number_parameters 482
_refine_ls_number_reflns 7033
_refine_ls_number_restraints 0
_refine_ls_restrained_S_all 1.082
_refine_ls_R_factor_all 0.0695
_refine_ls_R_factor_gt 0.0527
_refine_ls_shift/su_max 0.001
_refine_ls_shift/su_mean 0.000
_refine_ls_structure_factor_coef Fsqd
_refine_ls_weighting_details 'calc w=1/[\s^2^(Fo^2^)+(0.0809P)^2^+0.7206P] where P=(Fo^2^+2Fc^2^)/3'
_refine_ls_weighting_scheme calc
_refine_ls_wR_factor_gt 0.1512
_refine_ls_wR_factor_ref 0.1656
_reflns_number_gt 5350
_reflns_number_total 7033
_reflns_threshold_expression >2sigma(I)
_cod_data_source_file ol2021302_si_002.cif
_cod_data_source_block 20110695
_cod_depositor_comments
;
The following automatic conversions were performed:

'_refine_ls_hydrogen_treatment' value 'CONSTR' changed to 'constr'
according to /home/saulius/struct/CIF-dictionaries/cif_core.dic
dictionary named 'cif_core.dic' version 2.4.1 from 2010-06-29.

Automatic conversion script
Id: cif_fix_values 1715 2011-07-08 13:25:40Z adriana 
;
_cod_original_cell_volume 3940.64(12)
_cod_database_code 1502487
_chemical_oxdiff_formula 'C11 H10 S O2'
_reflns_odcompleteness_completeness 99.93
_reflns_odcompleteness_iscentric 1
_reflns_odcompleteness_theta 66.97

loop_
_space_group_symop_id
_space_group_symop_operation_xyz
1 'x, y, z'
2 '-x, y+1/2, -z+1/2'
3 '-x, -y, -z'
4 'x, -y-1/2, z-1/2'

loop_
_atom_site_label
_atom_site_type_symbol
_atom_site_fract_x
_atom_site_fract_y
_atom_site_fract_z
_atom_site_U_iso_or_equiv
_atom_site_adp_type
_atom_site_occupancy
_atom_site_symmetry_multiplicity
_atom_site_calc_flag
_atom_site_refinement_flags
S1 S 0.16033(5) 0.90085(4) 0.17530(3) 0.05668(18) Uani 1 1 d .
C1 C 0.15251(16) 1.00302(16) 0.12123(11) 0.0501(5) Uani 1 1 d .
C2 C 0.10349(16) 1.08223(16) 0.12521(11) 0.0491(5) Uani 1 1 d .
C3 C 0.04349(15) 1.08629(16) 0.16925(11) 0.0487(5) Uani 1 1 d .
C4 C 0.05111(15) 1.01842(15) 0.22303(11) 0.0455(5) Uani 1 1 d .
C5 C 0.13048(16) 0.95156(16) 0.24510(11) 0.0478(5) Uani 1 1 d .
C6 C 0.18487(16) 0.93023(16) 0.31382(12) 0.0501(5) Uani 1 1 d .
H6 H 0.1611 0.9444 0.3495 0.060 Uiso 1 1 calc R
C7 C 0.27649(17) 0.88735(17) 0.33547(12) 0.0533(5) Uani 1 1 d .
H7 H 0.3025 0.8806 0.3002 0.064 Uiso 1 1 calc R
C8 C 0.32925(17) 0.85547(17) 0.40248(12) 0.0528(5) Uani 1 1 d .
C9 C 0.30264(17) 0.83817(16) 0.46522(12) 0.0524(5) Uani 1 1 d .
C10 C 0.38643(18) 0.81648(17) 0.52325(13) 0.0563(6) Uani 1 1 d .
C11 C 0.46542(17) 0.81809(18) 0.49804(13) 0.0569(6) Uani 1 1 d .
C12 C 0.43090(17) 0.83824(18) 0.42650(12) 0.0550(5) Uani 1 1 d .
C13 C -0.02128(18) 1.16323(17) 0.15910(13) 0.0579(6) Uani 1 1 d .
H13 H -0.0252 1.2098 0.1247 0.070 Uiso 1 1 calc R
C14 C -0.07793(18) 1.17110(19) 0.19809(14) 0.0619(6) Uani 1 1 d .
H14 H -0.1179 1.2238 0.1911 0.074 Uiso 1 1 calc R
C15 C -0.07660(17) 1.10019(18) 0.24894(13) 0.0569(6) Uani 1 1 d .
C16 C -0.01397(16) 1.02120(16) 0.26038(11) 0.0496(5) Uani 1 1 d .
C17 C -0.01990(18) 0.94681(18) 0.30693(12) 0.0563(6) Uani 1 1 d .
H17 H 0.0185 0.8929 0.3132 0.068 Uiso 1 1 calc R
C18 C -0.0806(2) 0.9524(2) 0.34285(15) 0.0717(7) Uani 1 1 d .
H18 H -0.0834 0.9025 0.3731 0.086 Uiso 1 1 calc R
C19 C -0.1389(2) 1.0334(3) 0.33427(17) 0.0799(8) Uani 1 1 d .
H19 H -0.1783 1.0382 0.3604 0.096 Uiso 1 1 calc R
C20 C -0.1381(2) 1.1044(2) 0.28811(17) 0.0738(7) Uani 1 1 d .
H20 H -0.1783 1.1568 0.2819 0.089 Uiso 1 1 calc R
C21 C 0.21664(19) 0.83287(18) 0.47402(14) 0.0599(6) Uani 1 1 d .
H21 H 0.1612 0.8456 0.4357 0.072 Uiso 1 1 calc R
C22 C 0.2142(2) 0.8085(2) 0.54047(16) 0.0720(7) Uani 1 1 d .
H22 H 0.1568 0.8051 0.5468 0.086 Uiso 1 1 calc R
C23 C 0.2965(2) 0.7889(2) 0.59759(16) 0.0776(8) Uani 1 1 d .
H23 H 0.2938 0.7734 0.6421 0.093 Uiso 1 1 calc R
C24 C 0.3828(2) 0.7922(2) 0.58935(14) 0.0715(7) Uani 1 1 d .
H24 H 0.4377 0.7783 0.6279 0.086 Uiso 1 1 calc R
C25 C 0.20559(19) 0.98916(17) 0.07235(13) 0.0562(6) Uani 1 1 d .
C26 C 0.1597(2) 0.9918(2) -0.00159(14) 0.0689(7) Uani 1 1 d .
H26 H 0.0956 1.0047 -0.0210 0.083 Uiso 1 1 calc R
C27 C 0.2086(3) 0.9754(2) -0.04604(17) 0.0868(10) Uani 1 1 d .
H27 H 0.1767 0.9775 -0.0955 0.104 Uiso 1 1 calc R
C28 C 0.3033(3) 0.9561(2) -0.0200(2) 0.0922(11) Uani 1 1 d .
C29 C 0.3491(3) 0.9549(3) 0.0532(2) 0.1011(12) Uani 1 1 d .
H29 H 0.4136 0.9435 0.0722 0.121 Uiso 1 1 calc R
C30 C 0.3005(2) 0.9704(3) 0.09931(17) 0.0814(9) Uani 1 1 d .
H30 H 0.3325 0.9681 0.1487 0.098 Uiso 1 1 calc R
C31 C 0.3576(4) 0.9381(4) -0.0696(3) 0.146(2) Uani 1 1 d .
H31A H 0.3507 0.8718 -0.0845 0.218 Uiso 1 1 calc R
H31B H 0.4230 0.9521 -0.0445 0.218 Uiso 1 1 calc R
H31C H 0.3334 0.9789 -0.1110 0.218 Uiso 1 1 calc R
C32 C 0.11230(16) 1.16953(17) 0.08378(12) 0.0505(5) Uani 1 1 d .
C33 C 0.04195(19) 1.1983(2) 0.02043(14) 0.0665(7) Uani 1 1 d .
H33 H -0.0141 1.1640 0.0028 0.080 Uiso 1 1 calc R
C34 C 0.0553(2) 1.2783(2) -0.01664(15) 0.0724(8) Uani 1 1 d .
H34 H 0.0073 1.2971 -0.0587 0.087 Uiso 1 1 calc R
C35 C 0.1371(2) 1.33010(19) 0.00721(15) 0.0671(7) Uani 1 1 d .
C36 C 0.2070(2) 1.3006(2) 0.06980(15) 0.0664(7) Uani 1 1 d .
H36 H 0.2635 1.3344 0.0867 0.080 Uiso 1 1 calc R
C37 C 0.19457(18) 1.22169(18) 0.10794(13) 0.0576(6) Uani 1 1 d .
H37 H 0.2424 1.2037 0.1504 0.069 Uiso 1 1 calc R
C38 C 0.1509(3) 1.4177(2) -0.0331(2) 0.1004(12) Uani 1 1 d .
H38A H 0.1233 1.4059 -0.0838 0.151 Uiso 1 1 calc R
H38B H 0.2169 1.4301 -0.0200 0.151 Uiso 1 1 calc R
H38C H 0.1212 1.4725 -0.0210 0.151 Uiso 1 1 calc R
C39 C 0.56410(18) 0.79759(19) 0.54342(13) 0.0590(6) Uani 1 1 d .
C40 C 0.6064(2) 0.8414(2) 0.61023(15) 0.0727(8) Uani 1 1 d .
H40 H 0.5725 0.8851 0.6267 0.087 Uiso 1 1 calc R
C41 C 0.6987(2) 0.8202(2) 0.65222(16) 0.0803(9) Uani 1 1 d .
H41 H 0.7262 0.8506 0.6964 0.096 Uiso 1 1 calc R
C42 C 0.7506(2) 0.7551(2) 0.63002(16) 0.0744(8) Uani 1 1 d .
C43 C 0.7086(2) 0.7123(2) 0.56389(16) 0.0715(7) Uani 1 1 d .
H43 H 0.7426 0.6685 0.5477 0.086 Uiso 1 1 calc R
C44 C 0.61693(19) 0.7331(2) 0.52109(14) 0.0644(7) Uani 1 1 d .
H44 H 0.5904 0.7033 0.4766 0.077 Uiso 1 1 calc R
C45 C 0.8509(2) 0.7309(3) 0.6771(2) 0.1092(13) Uani 1 1 d .
H45A H 0.8933 0.7742 0.6665 0.164 Uiso 1 1 calc R
H45B H 0.8649 0.6658 0.6679 0.164 Uiso 1 1 calc R
H45C H 0.8582 0.7373 0.7267 0.164 Uiso 1 1 calc R
C46 C 0.48503(17) 0.8535(2) 0.37871(13) 0.0587(6) Uani 1 1 d .
C47 C 0.5398(2) 0.9347(2) 0.38596(18) 0.0726(7) Uani 1 1 d .
H47 H 0.5468 0.9777 0.4233 0.087 Uiso 1 1 calc R
C48 C 0.5849(2) 0.9527(3) 0.3376(2) 0.0895(10) Uani 1 1 d .
H48 H 0.6207 1.0084 0.3426 0.107 Uiso 1 1 calc R
C49 C 0.5774(2) 0.8898(3) 0.28268(17) 0.0919(11) Uani 1 1 d .
C50 C 0.5267(3) 0.8076(4) 0.27848(18) 0.1127(15) Uani 1 1 d .
H50 H 0.5236 0.7624 0.2433 0.135 Uiso 1 1 calc R
C51 C 0.4797(3) 0.7889(3) 0.32490(17) 0.0964(12) Uani 1 1 d .
H51 H 0.4444 0.7328 0.3197 0.116 Uiso 1 1 calc R
C52 C 0.6265(3) 0.9107(5) 0.2302(2) 0.142(2) Uani 1 1 d .
H52A H 0.6237 0.9785 0.2203 0.213 Uiso 1 1 calc R
H52B H 0.5958 0.8759 0.1864 0.213 Uiso 1 1 calc R
H52C H 0.6910 0.8907 0.2509 0.213 Uiso 1 1 calc R

loop_
_atom_site_aniso_label
_atom_site_aniso_U_11
_atom_site_aniso_U_22
_atom_site_aniso_U_33
_atom_site_aniso_U_23
_atom_site_aniso_U_13
_atom_site_aniso_U_12
S1 0.0771(4) 0.0497(3) 0.0475(3) 0.0085(2) 0.0277(3) 0.0113(3)
C1 0.0569(12) 0.0514(12) 0.0412(10) 0.0076(9) 0.0166(9) -0.0002(10)
C2 0.0493(11) 0.0514(12) 0.0413(10) 0.0078(9) 0.0103(9) 0.0000(9)
C3 0.0465(11) 0.0512(11) 0.0441(10) 0.0033(9) 0.0113(9) 0.0003(9)
C4 0.0457(11) 0.0468(11) 0.0414(10) -0.0007(8) 0.0124(9) -0.0027(9)
C5 0.0556(12) 0.0457(11) 0.0426(10) 0.0040(8) 0.0184(9) 0.0007(9)
C6 0.0548(12) 0.0494(11) 0.0439(11) 0.0053(9) 0.0150(9) 0.0001(10)
C7 0.0557(13) 0.0553(12) 0.0469(11) 0.0051(9) 0.0163(10) 0.0017(10)
C8 0.0550(13) 0.0515(12) 0.0475(11) 0.0043(9) 0.0135(10) 0.0038(10)
C9 0.0566(13) 0.0475(11) 0.0498(12) 0.0015(9) 0.0154(10) 0.0023(10)
C10 0.0631(14) 0.0538(12) 0.0480(12) 0.0033(10) 0.0153(11) 0.0043(11)
C11 0.0561(13) 0.0597(13) 0.0498(12) 0.0056(10) 0.0129(10) 0.0059(11)
C12 0.0534(13) 0.0580(13) 0.0496(12) 0.0036(10) 0.0140(10) 0.0037(10)
C13 0.0587(14) 0.0520(12) 0.0590(13) 0.0110(10) 0.0165(11) 0.0065(11)
C14 0.0568(14) 0.0596(14) 0.0690(15) 0.0031(12) 0.0224(12) 0.0121(11)
C15 0.0520(12) 0.0625(14) 0.0552(12) -0.0078(11) 0.0180(10) -0.0031(11)
C16 0.0504(12) 0.0529(12) 0.0423(11) -0.0047(9) 0.0129(9) -0.0065(10)
C17 0.0592(13) 0.0614(13) 0.0489(12) 0.0006(10) 0.0203(10) -0.0070(11)
C18 0.0769(18) 0.0804(18) 0.0638(15) 0.0033(13) 0.0326(14) -0.0137(15)
C19 0.0798(19) 0.096(2) 0.0795(19) -0.0097(16) 0.0475(16) -0.0095(17)
C20 0.0682(17) 0.0800(18) 0.0812(18) -0.0094(15) 0.0367(15) 0.0037(14)
C21 0.0616(14) 0.0588(14) 0.0578(14) 0.0003(11) 0.0200(11) -0.0007(11)
C22 0.0792(18) 0.0713(17) 0.0721(17) -0.0005(13) 0.0354(15) -0.0058(14)
C23 0.096(2) 0.0855(19) 0.0585(15) 0.0077(14) 0.0364(16) -0.0007(17)
C24 0.0765(18) 0.0829(18) 0.0514(14) 0.0095(13) 0.0187(13) 0.0067(15)
C25 0.0719(15) 0.0488(12) 0.0523(12) 0.0048(10) 0.0275(11) 0.0023(11)
C26 0.0864(19) 0.0708(16) 0.0539(13) -0.0076(12) 0.0308(13) -0.0217(14)
C27 0.134(3) 0.0755(19) 0.0667(17) -0.0158(14) 0.055(2) -0.030(2)
C28 0.146(3) 0.0654(17) 0.106(3) 0.0085(17) 0.095(3) 0.006(2)
C29 0.102(3) 0.108(3) 0.119(3) 0.039(2) 0.071(2) 0.038(2)
C30 0.083(2) 0.098(2) 0.0710(17) 0.0240(16) 0.0369(15) 0.0253(18)
C31 0.228(6) 0.117(3) 0.165(5) 0.014(3) 0.160(5) 0.021(4)
C32 0.0534(12) 0.0518(12) 0.0456(11) 0.0067(9) 0.0170(9) 0.0035(10)
C33 0.0580(14) 0.0723(16) 0.0605(14) 0.0197(12) 0.0109(12) -0.0041(12)
C34 0.0755(18) 0.0748(17) 0.0611(15) 0.0275(13) 0.0177(13) 0.0121(14)
C35 0.0856(19) 0.0526(13) 0.0707(16) 0.0133(12) 0.0374(15) 0.0042(13)
C36 0.0704(16) 0.0605(15) 0.0716(16) 0.0017(12) 0.0296(14) -0.0121(13)
C37 0.0589(14) 0.0583(13) 0.0514(12) 0.0050(10) 0.0150(11) -0.0002(11)
C38 0.135(3) 0.072(2) 0.112(3) 0.0336(19) 0.065(3) 0.004(2)
C39 0.0572(14) 0.0603(14) 0.0507(12) 0.0053(10) 0.0088(11) 0.0055(11)
C40 0.0714(17) 0.0779(18) 0.0569(14) -0.0045(13) 0.0086(13) 0.0149(14)
C41 0.0775(19) 0.085(2) 0.0558(15) -0.0053(14) -0.0031(14) 0.0018(16)
C42 0.0603(16) 0.0747(17) 0.0706(17) 0.0134(14) 0.0025(13) 0.0050(14)
C43 0.0637(16) 0.0651(16) 0.0775(18) 0.0043(13) 0.0157(14) 0.0113(13)
C44 0.0619(15) 0.0658(15) 0.0548(13) -0.0022(11) 0.0081(12) 0.0050(12)
C45 0.069(2) 0.126(3) 0.100(3) 0.013(2) -0.0083(19) 0.014(2)
C46 0.0477(12) 0.0732(15) 0.0491(12) 0.0065(11) 0.0102(10) 0.0073(11)
C47 0.0723(17) 0.0663(16) 0.0872(19) 0.0015(14) 0.0385(15) 0.0066(14)
C48 0.079(2) 0.084(2) 0.117(3) 0.018(2) 0.050(2) 0.0040(17)
C49 0.0639(18) 0.148(3) 0.0639(17) 0.015(2) 0.0232(14) -0.003(2)
C50 0.096(3) 0.184(5) 0.0603(18) -0.043(2) 0.0317(18) -0.041(3)
C51 0.091(2) 0.142(3) 0.0635(17) -0.0314(19) 0.0362(17) -0.045(2)
C52 0.111(3) 0.233(7) 0.101(3) 0.016(4) 0.063(3) -0.020(4)

loop_
_atom_type_symbol
_atom_type_description
_atom_type_scat_dispersion_real
_atom_type_scat_dispersion_imag
_atom_type_scat_source
C C 0.0181 0.0091 'International Tables Vol C Tables 4.2.6.8 and 6.1.1.4'
H H 0.0000 0.0000 'International Tables Vol C Tables 4.2.6.8 and 6.1.1.4'
S S 0.3331 0.5567 'International Tables Vol C Tables 4.2.6.8 and 6.1.1.4'

loop_
_geom_angle_atom_site_label_1
_geom_angle_atom_site_label_2
_geom_angle_atom_site_label_3
_geom_angle
C1 S1 C5 100.65(11)
C2 C1 S1 122.44(18)
C2 C1 C25 126.1(2)
C25 C1 S1 111.49(17)
C1 C2 C3 122.7(2)
C1 C2 C32 117.6(2)
C3 C2 C32 119.6(2)
C4 C3 C2 122.1(2)
C4 C3 C13 118.4(2)
C13 C3 C2 119.4(2)
C3 C4 C5 119.2(2)
C3 C4 C16 119.8(2)
C16 C4 C5 120.75(19)
C4 C5 S1 115.95(15)
C6 C5 S1 118.41(18)
C6 C5 C4 125.5(2)
C5 C6 H6 117.7
C5 C6 C7 124.7(2)
C7 C6 H6 117.7
C6 C7 H7 116.7
C8 C7 C6 126.6(2)
C8 C7 H7 116.7
C7 C8 C9 130.1(2)
C7 C8 C12 123.6(2)
C12 C8 C9 106.23(19)
C10 C9 C8 106.7(2)
C21 C9 C8 133.0(2)
C21 C9 C10 120.1(2)
C9 C10 C11 109.1(2)
C24 C10 C9 119.9(3)
C24 C10 C11 130.8(2)
C10 C11 C39 124.7(2)
C12 C11 C10 108.1(2)
C12 C11 C39 127.3(2)
C8 C12 C46 122.3(2)
C11 C12 C8 109.8(2)
C11 C12 C46 127.6(2)
C3 C13 H13 118.9
C14 C13 C3 122.2(2)
C14 C13 H13 118.9
C13 C14 H14 119.7
C13 C14 C15 120.7(2)
C15 C14 H14 119.7
C14 C15 C16 119.3(2)
C14 C15 C20 121.8(3)
C16 C15 C20 118.9(2)
C15 C16 C4 119.2(2)
C17 C16 C4 122.7(2)
C17 C16 C15 118.1(2)
C16 C17 H17 119.3
C18 C17 C16 121.5(3)
C18 C17 H17 119.3
C17 C18 H18 119.9
C17 C18 C19 120.1(3)
C19 C18 H18 119.9
C18 C19 H19 119.9
C20 C19 C18 120.3(3)
C20 C19 H19 119.9
C15 C20 H20 119.5
C19 C20 C15 121.0(3)
C19 C20 H20 119.5
C9 C21 H21 120.3
C22 C21 C9 119.3(3)
C22 C21 H21 120.3
C21 C22 H22 119.8
C21 C22 C23 120.5(3)
C23 C22 H22 119.8
C22 C23 H23 119.6
C22 C23 C24 120.9(3)
C24 C23 H23 119.6
C10 C24 C23 119.3(3)
C10 C24 H24 120.4
C23 C24 H24 120.4
C26 C25 C1 120.7(2)
C30 C25 C1 120.9(2)
C30 C25 C26 118.4(3)
C25 C26 H26 119.9
C27 C26 C25 120.2(3)
C27 C26 H26 119.9
C26 C27 H27 119.0
C26 C27 C28 122.1(3)
C28 C27 H27 119.0
C27 C28 C29 117.9(3)
C27 C28 C31 122.0(4)
C29 C28 C31 120.2(4)
C28 C29 H29 119.5
C28 C29 C30 120.9(4)
C30 C29 H29 119.5
C25 C30 C29 120.5(3)
C25 C30 H30 119.8
C29 C30 H30 119.8
C28 C31 H31A 109.5
C28 C31 H31B 109.5
C28 C31 H31C 109.5
H31A C31 H31B 109.5
H31A C31 H31C 109.5
H31B C31 H31C 109.5
C33 C32 C2 122.7(2)
C37 C32 C2 118.9(2)
C37 C32 C33 118.3(2)
C32 C33 H33 119.9
C34 C33 C32 120.1(3)
C34 C33 H33 119.9
C33 C34 H34 119.2
C35 C34 C33 121.7(3)
C35 C34 H34 119.2
C34 C35 C36 118.0(2)
C34 C35 C38 121.4(3)
C36 C35 C38 120.6(3)
C35 C36 H36 119.4
C35 C36 C37 121.2(3)
C37 C36 H36 119.4
C32 C37 C36 120.8(2)
C32 C37 H37 119.6
C36 C37 H37 119.6
C35 C38 H38A 109.5
C35 C38 H38B 109.5
C35 C38 H38C 109.5
H38A C38 H38B 109.5
H38A C38 H38C 109.5
H38B C38 H38C 109.5
C40 C39 C11 121.3(2)
C44 C39 C11 120.7(2)
C44 C39 C40 118.0(2)
C39 C40 H40 119.8
C41 C40 C39 120.3(3)
C41 C40 H40 119.8
C40 C41 H41 119.3
C42 C41 C40 121.4(3)
C42 C41 H41 119.3
C41 C42 C43 118.0(3)
C41 C42 C45 121.0(3)
C43 C42 C45 121.0(3)
C42 C43 H43 119.3
C42 C43 C44 121.3(3)
C44 C43 H43 119.3
C39 C44 H44 119.5
C43 C44 C39 120.9(3)
C43 C44 H44 119.5
C42 C45 H45A 109.5
C42 C45 H45B 109.5
C42 C45 H45C 109.5
H45A C45 H45B 109.5
H45A C45 H45C 109.5
H45B C45 H45C 109.5
C47 C46 C12 120.3(2)
C51 C46 C12 121.2(3)
C51 C46 C47 118.4(3)
C46 C47 H47 119.8
C46 C47 C48 120.3(3)
C48 C47 H47 119.8
C47 C48 H48 119.4
C49 C48 C47 121.3(3)
C49 C48 H48 119.4
C48 C49 C52 120.7(4)
C50 C49 C48 117.5(3)
C50 C49 C52 121.8(4)
C49 C50 H50 118.9
C49 C50 C51 122.3(4)
C51 C50 H50 118.9
C46 C51 C50 120.1(4)
C46 C51 H51 120.0
C50 C51 H51 120.0
C49 C52 H52A 109.5
C49 C52 H52B 109.5
C49 C52 H52C 109.5
H52A C52 H52B 109.5
H52A C52 H52C 109.5
H52B C52 H52C 109.5

loop_
_geom_bond_atom_site_label_1
_geom_bond_atom_site_label_2
_geom_bond_distance
S1 C1 1.760(2)
S1 C5 1.762(2)
C1 C2 1.347(3)
C1 C25 1.489(3)
C2 C3 1.482(3)
C2 C32 1.500(3)
C3 C4 1.401(3)
C3 C13 1.418(3)
C4 C5 1.461(3)
C4 C16 1.442(3)
C5 C6 1.355(3)
C6 H6 0.9300
C6 C7 1.434(3)
C7 H7 0.9300
C7 C8 1.362(3)
C8 C9 1.470(3)
C8 C12 1.467(3)
C9 C10 1.413(3)
C9 C21 1.387(4)
C10 C11 1.465(4)
C10 C24 1.383(4)
C11 C12 1.361(3)
C11 C39 1.477(3)
C12 C46 1.486(4)
C13 H13 0.9300
C13 C14 1.361(4)
C14 H14 0.9300
C14 C15 1.409(4)
C15 C16 1.417(3)
C15 C20 1.423(4)
C16 C17 1.414(3)
C17 H17 0.9300
C17 C18 1.364(4)
C18 H18 0.9300
C18 C19 1.404(5)
C19 H19 0.9300
C19 C20 1.353(5)
C20 H20 0.9300
C21 H21 0.9300
C21 C22 1.384(4)
C22 H22 0.9300
C22 C23 1.384(4)
C23 H23 0.9300
C23 C24 1.386(4)
C24 H24 0.9300
C25 C26 1.388(4)
C25 C30 1.375(4)
C26 H26 0.9300
C26 C27 1.369(4)
C27 H27 0.9300
C27 C28 1.373(6)
C28 C29 1.373(6)
C28 C31 1.526(4)
C29 H29 0.9300
C29 C30 1.392(4)
C30 H30 0.9300
C31 H31A 0.9600
C31 H31B 0.9600
C31 H31C 0.9600
C32 C33 1.390(3)
C32 C37 1.376(3)
C33 H33 0.9300
C33 C34 1.389(4)
C34 H34 0.9300
C34 C35 1.368(4)
C35 C36 1.380(4)
C35 C38 1.513(4)
C36 H36 0.9300
C36 C37 1.386(4)
C37 H37 0.9300
C38 H38A 0.9600
C38 H38B 0.9600
C38 H38C 0.9600
C39 C40 1.394(4)
C39 C44 1.381(4)
C40 H40 0.9300
C40 C41 1.384(4)
C41 H41 0.9300
C41 C42 1.375(5)
C42 C43 1.377(4)
C42 C45 1.517(4)
C43 H43 0.9300
C43 C44 1.380(4)
C44 H44 0.9300
C45 H45A 0.9600
C45 H45B 0.9600
C45 H45C 0.9600
C46 C47 1.379(4)
C46 C51 1.378(4)
C47 H47 0.9300
C47 C48 1.396(4)
C48 H48 0.9300
C48 C49 1.374(5)
C49 C50 1.364(6)
C49 C52 1.520(5)
C50 H50 0.9300
C50 C51 1.387(5)
C51 H51 0.9300
C52 H52A 0.9600
C52 H52B 0.9600
C52 H52C 0.9600

loop_
_geom_torsion_atom_site_label_1
_geom_torsion_atom_site_label_2
_geom_torsion_atom_site_label_3
_geom_torsion_atom_site_label_4
_geom_torsion
S1 C1 C2 C3 -7.0(3)
S1 C1 C2 C32 172.02(16)
S1 C1 C25 C26 118.7(2)
S1 C1 C25 C30 -59.2(3)
S1 C5 C6 C7 14.7(3)
C1 S1 C5 C4 43.39(19)
C1 S1 C5 C6 -133.09(19)
C1 C2 C3 C4 16.2(3)
C1 C2 C3 C13 -166.4(2)
C1 C2 C32 C33 105.0(3)
C1 C2 C32 C37 -72.8(3)
C1 C25 C26 C27 -177.6(2)
C1 C25 C30 C29 178.2(3)
C2 C1 C25 C26 -61.1(4)
C2 C1 C25 C30 121.0(3)
C2 C3 C4 C5 10.7(3)
C2 C3 C4 C16 -175.08(19)
C2 C3 C13 C14 -179.7(2)
C2 C32 C33 C34 -178.2(3)
C2 C32 C37 C36 177.5(2)
C3 C2 C32 C33 -76.0(3)
C3 C2 C32 C37 106.3(3)
C3 C4 C5 S1 -42.5(3)
C3 C4 C5 C6 133.7(2)
C3 C4 C16 C15 -8.4(3)
C3 C4 C16 C17 169.9(2)
C3 C13 C14 C15 -2.3(4)
C4 C3 C13 C14 -2.3(4)
C4 C5 C6 C7 -161.5(2)
C4 C16 C17 C18 178.5(2)
C5 S1 C1 C2 -20.1(2)
C5 S1 C1 C25 160.11(17)
C5 C4 C16 C15 165.7(2)
C5 C4 C16 C17 -16.0(3)
C5 C6 C7 C8 -172.6(2)
C6 C7 C8 C9 13.3(4)
C6 C7 C8 C12 -161.9(2)
C7 C8 C9 C10 -173.2(3)
C7 C8 C9 C21 12.3(5)
C7 C8 C12 C11 172.7(2)
C7 C8 C12 C46 -0.7(4)
C8 C9 C10 C11 -1.0(3)
C8 C9 C10 C24 -177.0(2)
C8 C9 C21 C22 175.5(3)
C8 C12 C46 C47 102.7(3)
C8 C12 C46 C51 -75.3(4)
C9 C8 C12 C11 -3.4(3)
C9 C8 C12 C46 -176.8(2)
C9 C10 C11 C12 -1.2(3)
C9 C10 C11 C39 -179.2(2)
C9 C10 C24 C23 0.4(4)
C9 C21 C22 C23 -0.4(4)
C10 C9 C21 C22 1.5(4)
C10 C11 C12 C8 2.8(3)
C10 C11 C12 C46 175.8(2)
C10 C11 C39 C40 -48.6(4)
C10 C11 C39 C44 130.5(3)
C11 C10 C24 C23 -174.5(3)
C11 C12 C46 C47 -69.4(4)
C11 C12 C46 C51 112.6(4)
C11 C39 C40 C41 179.2(3)
C11 C39 C44 C43 -178.7(3)
C12 C8 C9 C10 2.6(3)
C12 C8 C9 C21 -171.9(3)
C12 C11 C39 C40 133.7(3)
C12 C11 C39 C44 -47.1(4)
C12 C46 C47 C48 -175.0(3)
C12 C46 C51 C50 176.4(3)
C13 C3 C4 C5 -166.7(2)
C13 C3 C4 C16 7.5(3)
C13 C14 C15 C16 1.4(4)
C13 C14 C15 C20 -177.1(3)
C14 C15 C16 C4 3.9(3)
C14 C15 C16 C17 -174.5(2)
C14 C15 C20 C19 176.9(3)
C15 C16 C17 C18 -3.2(3)
C16 C4 C5 S1 143.30(17)
C16 C4 C5 C6 -40.5(3)
C16 C15 C20 C19 -1.7(4)
C16 C17 C18 C19 -0.2(4)
C17 C18 C19 C20 2.8(5)
C18 C19 C20 C15 -1.8(5)
C20 C15 C16 C4 -177.5(2)
C20 C15 C16 C17 4.1(3)
C21 C9 C10 C11 174.4(2)
C21 C9 C10 C24 -1.6(4)
C21 C22 C23 C24 -0.8(5)
C22 C23 C24 C10 0.7(5)
C24 C10 C11 C12 174.2(3)
C24 C10 C11 C39 -3.8(5)
C25 C1 C2 C3 172.7(2)
C25 C1 C2 C32 -8.2(3)
C25 C26 C27 C28 0.0(5)
C26 C25 C30 C29 0.2(5)
C26 C27 C28 C29 -0.9(5)
C26 C27 C28 C31 -179.9(3)
C27 C28 C29 C30 1.5(6)
C28 C29 C30 C25 -1.2(6)
C30 C25 C26 C27 0.4(4)
C31 C28 C29 C30 -179.5(4)
C32 C2 C3 C4 -162.8(2)
C32 C2 C3 C13 14.5(3)
C32 C33 C34 C35 0.6(5)
C33 C32 C37 C36 -0.3(4)
C33 C34 C35 C36 0.0(5)
C33 C34 C35 C38 -179.5(3)
C34 C35 C36 C37 -0.7(5)
C35 C36 C37 C32 0.9(4)
C37 C32 C33 C34 -0.4(4)
C38 C35 C36 C37 178.7(3)
C39 C11 C12 C8 -179.2(2)
C39 C11 C12 C46 -6.3(4)
C39 C40 C41 C42 -0.8(5)
C40 C39 C44 C43 0.4(4)
C40 C41 C42 C43 1.0(5)
C40 C41 C42 C45 -178.8(3)
C41 C42 C43 C44 -0.5(5)
C42 C43 C44 C39 -0.2(5)
C44 C39 C40 C41 0.0(5)
C45 C42 C43 C44 179.3(3)
C46 C47 C48 C49 -1.2(5)
C47 C46 C51 C50 -1.6(5)
C47 C48 C49 C50 -2.0(6)
C47 C48 C49 C52 179.7(4)
C48 C49 C50 C51 3.4(6)
C49 C50 C51 C46 -1.6(7)
C51 C46 C47 C48 3.0(4)
C52 C49 C50 C51 -178.3(4)
